data_7233855
loop_
_publ_author_name
'Jibin Sun'
'Xiaofeng Lu'
'Manabu Ishikawa'
'Yoshiaki Nakano'
'Shangxi Zhang'
'Jinlian Zhao,'
'Yongliang Shao'
'Zhaohui Wang'
'Hideki Yamochi'
'Xiangfeng Shao'

_publ_section_title
;
 Inclusion complexes of fullerenes with flexible tetrathiafulvalene
 derivatives bearing four aryls through sulfur bridges
;
_journal_name_full 'Journal of Materials Chemistry C'
_journal_page_first 8071
_journal_page_last 8076
_journal_paper_doi 10.1039/C4TC01362J
_journal_volume 2
_journal_year 2014
_chemical_formula_moiety 'C95 H28 O4 S10'
_chemical_formula_sum 'C95 H28 O4 S10'
_chemical_formula_weight 1553.77
_chemical_name_common (TTF1)(C60)(CS2)
_chemical_name_systematic
;
(TTF1)(C60)(CS2)
;
_chemical_temperature_decomposition 523
_space_group_IT_number 2
_space_group_name_Hall '-P 1'
_space_group_name_H-M_alt 'P -1'
_symmetry_cell_setting triclinic
_symmetry_space_group_name_H-M 'P -1'
_atom_sites_solution_hydrogens geom
_atom_sites_solution_primary direct
_atom_sites_solution_secondary difmap
_cell_angle_alpha 103.299(5)
_cell_angle_beta 104.031(5)
_cell_angle_gamma 100.895(7)
_cell_formula_units_Z 1
_cell_length_a 10.283(4)
_cell_length_b 10.340(4)
_cell_length_c 16.018(7)
_cell_measurement_reflns_used 5692
_cell_measurement_temperature 113(2)
_cell_measurement_theta_max 27.9
_cell_measurement_theta_min 2.1
_cell_volume 1553.0(11)
_computing_cell_refinement
;
CrysAlisPro, Agilent Technologies,
Version 1.171.36.24 (release 03-12-2012 CrysAlis171 .NET)
(compiled Dec  3 2012,18:21:49)
;
_computing_data_collection
;
CrysAlisPro, Agilent Technologies,
Version 1.171.36.24 (release 03-12-2012 CrysAlis171 .NET)
(compiled Dec  3 2012,18:21:49)
;
_computing_data_reduction
;
CrysAlisPro, Agilent Technologies,
Version 1.171.36.24 (release 03-12-2012 CrysAlis171 .NET)
(compiled Dec  3 2012,18:21:49)
;
_computing_molecular_graphics Mercury
_computing_publication_material Mercury
_computing_structure_refinement 'SHELXL-97 (Sheldrick, 1997)'
_computing_structure_solution SIR2004
_diffrn_ambient_temperature 113(2)
_diffrn_detector_area_resol_mean 16.0733
_diffrn_measured_fraction_theta_full 0.984
_diffrn_measured_fraction_theta_max 0.984
_diffrn_measurement_device_type 'SuperNova, Dual, Cu at zero, Eos'
_diffrn_measurement_method '\w scans'
_diffrn_radiation_monochromator mirror
_diffrn_radiation_source 'SuperNova (Mo) X-ray Source'
_diffrn_radiation_type MoK\a
_diffrn_radiation_wavelength 0.71075
_diffrn_reflns_av_R_equivalents 0.0374
_diffrn_reflns_av_sigmaI/netI 0.0688
_diffrn_reflns_limit_h_max 13
_diffrn_reflns_limit_h_min -13
_diffrn_reflns_limit_k_max 13
_diffrn_reflns_limit_k_min -13
_diffrn_reflns_limit_l_max 18
_diffrn_reflns_limit_l_min -21
_diffrn_reflns_number 16272
_diffrn_reflns_theta_full 27.86
_diffrn_reflns_theta_max 27.86
_diffrn_reflns_theta_min 1.37
_exptl_absorpt_coefficient_mu 0.422
_exptl_absorpt_correction_T_max 0.959
_exptl_absorpt_correction_T_min 0.872
_exptl_absorpt_correction_type multi-scan
_exptl_absorpt_process_details
;CrysAlisPro, Agilent Technologies,
Version 1.171.36.24 (release 03-12-2012 CrysAlis171 .NET)
(compiled Dec  3 2012,18:21:49)
Empirical absorption correction using spherical harmonics,
 implemented in SCALE3 ABSPACK scaling algorithm.
;
_exptl_crystal_colour black
_exptl_crystal_density_diffrn 1.661
_exptl_crystal_density_meas ?
_exptl_crystal_density_method 'not measured'
_exptl_crystal_description platelet
_exptl_crystal_F_000 790
_exptl_crystal_size_max 0.35
_exptl_crystal_size_mid 0.27
_exptl_crystal_size_min 0.10
_refine_diff_density_max 1.066
_refine_diff_density_min -1.063
_refine_diff_density_rms 0.115
_refine_ls_extinction_coef 0.0235(17)
_refine_ls_extinction_expression Fc^*^=kFc[1+0.001xFc^2^\l^3^/sin(2\q)]^-1/4^
_refine_ls_extinction_method SHELXL
_refine_ls_goodness_of_fit_ref 0.981
_refine_ls_hydrogen_treatment constr
_refine_ls_matrix_type full
_refine_ls_number_parameters 494
_refine_ls_number_reflns 7290
_refine_ls_number_restraints 0
_refine_ls_restrained_S_all 0.981
_refine_ls_R_factor_all 0.0578
_refine_ls_R_factor_gt 0.0430
_refine_ls_shift/su_max 0.001
_refine_ls_shift/su_mean 0.000
_refine_ls_structure_factor_coef Fsqd
_refine_ls_weighting_details 'calc w=1/[\s^2^(Fo^2^)+(0.0708P)^2^+0.0000P] where P=(Fo^2^+2Fc^2^)/3'
_refine_ls_weighting_scheme calc
_refine_ls_wR_factor_gt 0.1177
_refine_ls_wR_factor_ref 0.1236
_reflns_number_gt 4845
_reflns_number_total 7290
_reflns_threshold_expression >2sigma(I)
_cod_data_source_file 1000001.cif
_cod_data_source_block PCOD1000001
_cod_depositor_comments
;
The following automatic conversions were performed:

data name '_chemical_melting_point' was changed to
'_chemical_temperature_decomposition' since the value had been '523,
decomposed'. The value '523, decomposed' was changed to '523'.

data item '_exptl_crystal_density_meas' value 'not measured' was
changed to '?' -- the value is perceived as not measured.

Automatic conversion script
Id: cif_fix_values 6909 2019-04-08 15:41:33Z antanas 
;
_cod_original_cell_volume 1552.9(11)
_cod_original_sg_symbol_H-M P-1
_cod_database_code 7233855

loop_
_symmetry_equiv_pos_as_xyz
'x, y, z'
'-x, -y, -z'

loop_
_atom_site_label
_atom_site_type_symbol
_atom_site_fract_x
_atom_site_fract_y
_atom_site_fract_z
_atom_site_U_iso_or_equiv
_atom_site_adp_type
_atom_site_occupancy
_atom_site_symmetry_multiplicity
_atom_site_calc_flag
_atom_site_refinement_flags
_atom_site_disorder_assembly
_atom_site_disorder_group
C1A C 0.0296(2) 1.0237(2) 0.54515(13) 0.0128(4) Uani 1 1 d . . .
C2A C 0.1911(2) 1.0789(2) 0.70778(14) 0.0152(4) Uani 1 1 d . . .
C3A C 0.1070(2) 1.1640(2) 0.71355(14) 0.0152(4) Uani 1 1 d . . .
C4A C 0.3071(2) 0.9327(2) 0.81922(14) 0.0159(4) Uani 1 1 d . . .
C5A C 0.4181(2) 0.9141(2) 0.87984(14) 0.0167(4) Uani 1 1 d . . .
H5A H 0.5009 0.9829 0.9048 0.020 Uiso 1 1 calc R . .
C6A C 0.4049(2) 0.7917(2) 0.90315(14) 0.0184(5) Uani 1 1 d . . .
C7A C 0.2816(2) 0.6885(2) 0.86541(14) 0.0200(5) Uani 1 1 d . . .
H7A H 0.2728 0.6065 0.8807 0.024 Uiso 1 1 calc R . .
C8A C 0.1724(2) 0.7093(2) 0.80485(15) 0.0215(5) Uani 1 1 d . . .
H8A H 0.0901 0.6400 0.7793 0.026 Uiso 1 1 calc R . .
C9A C 0.1824(2) 0.8311(2) 0.78116(14) 0.0197(5) Uani 1 1 d . . .
H9A H 0.1077 0.8443 0.7409 0.024 Uiso 1 1 calc R . .
C10A C -0.0319(2) 1.2873(2) 0.82411(14) 0.0168(4) Uani 1 1 d . . .
C11A C -0.0570(2) 1.4104(2) 0.86584(14) 0.0169(4) Uani 1 1 d . . .
H11A H 0.0075 1.4938 0.8783 0.020 Uiso 1 1 calc R . .
C12A C -0.1793(2) 1.4067(2) 0.88859(14) 0.0208(5) Uani 1 1 d . . .
C13A C -0.2779(3) 1.2826(2) 0.86650(17) 0.0283(6) Uani 1 1 d . . .
H13A H -0.3606 1.2804 0.8807 0.034 Uiso 1 1 calc R . .
C14A C -0.2526(3) 1.1628(3) 0.82354(18) 0.0317(6) Uani 1 1 d . . .
H14A H -0.3198 1.0801 0.8080 0.038 Uiso 1 1 calc R . .
C15A C -0.1290(3) 1.1626(2) 0.80290(16) 0.0245(5) Uani 1 1 d . . .
H15A H -0.1117 1.0807 0.7755 0.029 Uiso 1 1 calc R . .
C16A C 0.5228(3) 0.6503(2) 0.97541(16) 0.0257(5) Uani 1 1 d . . .
H16A H 0.6083 0.6574 1.0191 0.039 Uiso 1 1 calc R . .
H16B H 0.5159 0.5874 0.9192 0.039 Uiso 1 1 calc R . .
H16C H 0.4462 0.6173 0.9959 0.039 Uiso 1 1 calc R . .
C17A C -0.1237(3) 1.6523(2) 0.94423(16) 0.0286(6) Uani 1 1 d . . .
H17A H -0.1582 1.7233 0.9748 0.043 Uiso 1 1 calc R . .
H17B H -0.1212 1.6639 0.8868 0.043 Uiso 1 1 calc R . .
H17C H -0.0317 1.6580 0.9796 0.043 Uiso 1 1 calc R . .
O1 O 0.52001(17) 0.78214(16) 0.96360(11) 0.0280(4) Uani 1 1 d . . .
O2 O -0.21288(18) 1.52079(16) 0.93154(11) 0.0270(4) Uani 1 1 d . . .
S1 S 0.16589(6) 0.96599(5) 0.60160(3) 0.01558(13) Uani 1 1 d . . .
S2 S -0.02063(5) 1.15130(5) 0.61420(3) 0.01551(13) Uani 1 1 d . . .
S3 S 0.33729(6) 1.09430(5) 0.79634(4) 0.02006(15) Uani 1 1 d . . .
S4 S 0.13471(6) 1.30122(6) 0.80872(4) 0.02135(15) Uani 1 1 d . . .
C1B C 0.2028(3) 0.4975(3) 0.57574(19) 0.0315(6) Uani 1 1 d . . .
C2B C 0.2518(2) 0.6421(2) 0.58174(17) 0.0238(5) Uani 1 1 d . . .
C3B C 0.2214(2) 0.6561(2) 0.49249(17) 0.0251(5) Uani 1 1 d . . .
C4B C 0.1536(2) 0.5226(3) 0.42777(17) 0.0270(5) Uani 1 1 d . . .
C5B C 0.1405(2) 0.4212(3) 0.47843(19) 0.0319(6) Uani 1 1 d . . .
C6B C 0.2783(3) 0.4404(3) 0.63283(19) 0.0331(6) Uani 1 1 d . . .
C7B C 0.4039(3) 0.5225(3) 0.69938(17) 0.0351(7) Uani 1 1 d . . .
C8B C 0.5030(3) 0.4355(3) 0.70771(17) 0.0388(7) Uani 1 1 d . . .
C9B C 0.4320(3) 0.3004(3) 0.64418(19) 0.0362(7) Uani 1 1 d . . .
C10B C 0.2953(3) 0.3028(3) 0.59728(19) 0.0327(6) Uani 1 1 d . . .
C11B C 0.3753(3) 0.7224(2) 0.64652(16) 0.0273(5) Uani 1 1 d . . .
C12B C 0.4711(3) 0.8189(2) 0.62343(18) 0.0314(6) Uani 1 1 d . . .
C13B C 0.6139(3) 0.8169(2) 0.67178(18) 0.0360(7) Uani 1 1 d . . .
C14B C 0.6016(3) 0.7177(3) 0.72304(15) 0.0311(6) Uani 1 1 d . . .
C15B C 0.4531(3) 0.6607(3) 0.70689(15) 0.0285(6) Uani 1 1 d . . .
C16B C 0.3152(3) 0.7501(3) 0.47058(18) 0.0292(6) Uani 1 1 d . . .
C17B C 0.4423(3) 0.8322(2) 0.5377(2) 0.0336(6) Uani 1 1 d . . .
C18B C 0.5529(3) 0.8457(2) 0.4945(2) 0.0332(6) Uani 1 1 d . . .
C19B C 0.4949(3) 0.7721(3) 0.4007(2) 0.0361(7) Uani 1 1 d . . .
C20B C 0.3442(3) 0.7119(3) 0.3849(2) 0.0397(7) Uani 1 1 d . . .
C21B C 0.1828(3) 0.4899(3) 0.34754(18) 0.0337(6) Uani 1 1 d . . .
C22B C 0.2797(3) 0.5854(3) 0.3266(2) 0.0430(8) Uani 1 1 d . . .
C23B C 0.2005(3) 0.3525(3) 0.31238(17) 0.0386(7) Uani 1 1 d . . .
C24B C 0.1580(3) 0.2939(3) 0.4463(2) 0.0354(6) Uani 1 1 d . . .
C25B C 0.1871(3) 0.2582(3) 0.36142(19) 0.0356(7) Uani 1 1 d . . .
C26B C 0.2840(3) 0.1708(3) 0.3697(2) 0.0389(7) Uani 1 1 d . . .
C27B C 0.3147(3) 0.1551(2) 0.45883(19) 0.0337(6) Uani 1 1 d . . .
C28B C 0.2356(3) 0.2333(2) 0.5066(2) 0.0305(6) Uani 1 1 d . . .
C29B C 0.6386(3) 0.4927(3) 0.72225(17) 0.0395(7) Uani 1 1 d . . .
C30B C 0.6907(3) 0.6333(3) 0.73005(16) 0.0375(7) Uani 1 1 d . . .
S01 S 0.13639(15) 0.97987(10) 0.97969(9) 0.0905(5) Uani 1 1 d . . .
C01 C 0.0000 1.0000 1.0000 0.0646(17) Uani 1 2 d S . .

loop_
_atom_site_aniso_label
_atom_site_aniso_U_11
_atom_site_aniso_U_22
_atom_site_aniso_U_33
_atom_site_aniso_U_23
_atom_site_aniso_U_13
_atom_site_aniso_U_12
C1A 0.0123(10) 0.0120(9) 0.0171(10) 0.0058(8) 0.0063(8) 0.0055(8)
C2A 0.0144(11) 0.0145(10) 0.0153(10) 0.0055(8) 0.0024(9) 0.0016(9)
C3A 0.0137(11) 0.0170(10) 0.0137(10) 0.0037(8) 0.0048(8) 0.0013(9)
C4A 0.0176(11) 0.0158(10) 0.0151(10) 0.0038(8) 0.0060(9) 0.0061(9)
C5A 0.0148(11) 0.0143(10) 0.0173(10) 0.0013(8) 0.0020(9) 0.0029(9)
C6A 0.0201(12) 0.0201(11) 0.0149(10) 0.0044(9) 0.0030(9) 0.0088(9)
C7A 0.0228(13) 0.0166(11) 0.0208(11) 0.0070(9) 0.0057(10) 0.0046(9)
C8A 0.0173(12) 0.0238(12) 0.0203(11) 0.0076(9) 0.0036(9) -0.0011(10)
C9A 0.0136(11) 0.0255(11) 0.0182(11) 0.0090(9) 0.0013(9) 0.0025(9)
C10A 0.0171(11) 0.0206(11) 0.0131(10) 0.0048(8) 0.0057(9) 0.0043(9)
C11A 0.0193(12) 0.0166(10) 0.0137(10) 0.0045(8) 0.0027(9) 0.0049(9)
C12A 0.0247(13) 0.0217(11) 0.0162(11) 0.0026(9) 0.0055(9) 0.0110(10)
C13A 0.0217(13) 0.0309(13) 0.0296(13) 0.0002(11) 0.0141(11) 0.0029(11)
C14A 0.0306(15) 0.0239(12) 0.0349(14) -0.0026(11) 0.0184(12) -0.0036(11)
C15A 0.0295(14) 0.0174(11) 0.0255(12) -0.0003(9) 0.0144(11) 0.0033(10)
C16A 0.0334(14) 0.0231(12) 0.0251(12) 0.0099(10) 0.0065(11) 0.0173(11)
C17A 0.0376(15) 0.0234(12) 0.0230(12) 0.0030(10) 0.0049(11) 0.0136(11)
O1 0.0244(9) 0.0189(8) 0.0345(10) 0.0101(7) -0.0044(8) 0.0055(7)
O2 0.0284(10) 0.0233(8) 0.0298(9) 0.0015(7) 0.0115(8) 0.0118(7)
S1 0.0169(3) 0.0154(3) 0.0158(3) 0.0047(2) 0.0038(2) 0.0084(2)
S2 0.0148(3) 0.0172(3) 0.0155(3) 0.0034(2) 0.0044(2) 0.0081(2)
S3 0.0170(3) 0.0167(3) 0.0216(3) 0.0078(2) -0.0026(2) 0.0011(2)
S4 0.0163(3) 0.0209(3) 0.0202(3) -0.0037(2) 0.0049(2) 0.0019(2)
C1B 0.0249(14) 0.0339(14) 0.0480(16) 0.0136(12) 0.0272(13) 0.0123(11)
C2B 0.0213(12) 0.0252(12) 0.0351(14) 0.0097(10) 0.0187(11) 0.0155(10)
C3B 0.0152(12) 0.0275(12) 0.0384(14) 0.0094(11) 0.0099(11) 0.0169(10)
C4B 0.0093(11) 0.0346(13) 0.0364(14) 0.0102(11) 0.0025(10) 0.0100(10)
C5B 0.0087(11) 0.0362(14) 0.0506(17) 0.0144(13) 0.0090(11) 0.0029(11)
C6B 0.0371(16) 0.0331(14) 0.0414(16) 0.0159(12) 0.0286(13) 0.0098(12)
C7B 0.0433(17) 0.0447(16) 0.0216(12) 0.0080(12) 0.0232(12) 0.0060(14)
C8B 0.059(2) 0.0450(16) 0.0194(13) 0.0188(12) 0.0156(13) 0.0134(15)
C9B 0.0458(18) 0.0372(15) 0.0372(15) 0.0283(13) 0.0184(14) 0.0083(14)
C10B 0.0409(16) 0.0242(12) 0.0462(16) 0.0191(12) 0.0311(14) 0.0051(12)
C11B 0.0294(14) 0.0262(12) 0.0285(13) -0.0012(10) 0.0155(11) 0.0146(11)
C12B 0.0378(16) 0.0124(11) 0.0418(15) -0.0049(10) 0.0166(13) 0.0111(11)
C13B 0.0397(17) 0.0188(12) 0.0334(14) -0.0146(10) 0.0135(13) -0.0061(12)
C14B 0.0373(16) 0.0323(13) 0.0120(11) -0.0094(10) 0.0032(11) 0.0066(12)
C15B 0.0359(15) 0.0340(13) 0.0156(11) -0.0016(10) 0.0135(11) 0.0122(12)
C16B 0.0294(14) 0.0277(13) 0.0476(16) 0.0225(12) 0.0187(12) 0.0236(11)
C17B 0.0372(16) 0.0143(11) 0.0599(19) 0.0115(12) 0.0271(14) 0.0139(11)
C18B 0.0368(16) 0.0118(11) 0.0647(19) 0.0199(12) 0.0281(14) 0.0110(11)
C19B 0.0449(17) 0.0307(14) 0.0513(18) 0.0328(13) 0.0221(14) 0.0171(13)
C20B 0.0425(17) 0.0479(17) 0.0494(18) 0.0353(15) 0.0156(14) 0.0316(15)
C21B 0.0172(13) 0.0490(16) 0.0313(14) 0.0130(12) -0.0042(11) 0.0134(12)
C22B 0.0355(17) 0.0556(19) 0.0405(17) 0.0288(15) -0.0031(13) 0.0179(15)
C23B 0.0175(13) 0.0552(18) 0.0229(13) -0.0069(12) -0.0093(11) 0.0045(13)
C24B 0.0150(13) 0.0321(14) 0.0523(18) 0.0115(13) 0.0070(12) -0.0047(11)
C25B 0.0154(13) 0.0278(13) 0.0402(15) -0.0081(12) -0.0055(11) -0.0086(11)
C26B 0.0353(17) 0.0180(12) 0.0438(17) -0.0097(11) 0.0064(14) -0.0085(12)
C27B 0.0397(17) 0.0118(11) 0.0417(16) 0.0034(11) 0.0135(13) -0.0081(11)
C28B 0.0184(13) 0.0213(12) 0.0546(17) 0.0179(12) 0.0156(12) -0.0032(10)
C29B 0.0498(19) 0.0546(18) 0.0147(12) 0.0160(12) 0.0020(12) 0.0177(15)
C30B 0.0334(16) 0.0526(18) 0.0134(11) 0.0009(11) -0.0046(11) 0.0065(14)
S01 0.1271(11) 0.0441(5) 0.1347(11) 0.0198(6) 0.1039(10) 0.0258(6)
C01 0.110(5) 0.024(2) 0.076(4) 0.008(2) 0.070(4) 0.010(2)

loop_
_atom_type_symbol
_atom_type_description
_atom_type_scat_dispersion_real
_atom_type_scat_dispersion_imag
_atom_type_scat_source
C C 0.0033 0.0016 'International Tables Vol C Tables 4.2.6.8 and 6.1.1.4'
H H 0.0000 0.0000 'International Tables Vol C Tables 4.2.6.8 and 6.1.1.4'
O O 0.0106 0.0060 'International Tables Vol C Tables 4.2.6.8 and 6.1.1.4'
S S 0.1246 0.1234 'International Tables Vol C Tables 4.2.6.8 and 6.1.1.4'

loop_
_geom_angle_atom_site_label_1
_geom_angle_atom_site_label_2
_geom_angle_atom_site_label_3
_geom_angle
_geom_angle_site_symmetry_1
_geom_angle_site_symmetry_3
C1A C1A S1 122.5(2) 2_576 .
C1A C1A S2 122.5(2) 2_576 .
S1 C1A S2 114.95(11) . .
C3A C2A S3 122.79(17) . .
C3A C2A S1 117.40(16) . .
S3 C2A S1 119.12(13) . .
C2A C3A S4 123.49(17) . .
C2A C3A S2 117.32(16) . .
S4 C3A S2 118.45(13) . .
C5A C4A C9A 121.11(19) . .
C5A C4A S3 114.81(16) . .
C9A C4A S3 124.07(17) . .
C4A C5A C6A 119.4(2) . .
C4A C5A H5A 120.3 . .
C6A C5A H5A 120.3 . .
O1 C6A C7A 124.16(19) . .
O1 C6A C5A 115.5(2) . .
C7A C6A C5A 120.3(2) . .
C8A C7A C6A 119.1(2) . .
C8A C7A H7A 120.4 . .
C6A C7A H7A 120.4 . .
C7A C8A C9A 121.7(2) . .
C7A C8A H8A 119.2 . .
C9A C8A H8A 119.2 . .
C8A C9A C4A 118.3(2) . .
C8A C9A H9A 120.9 . .
C4A C9A H9A 120.9 . .
C15A C10A C11A 120.9(2) . .
C15A C10A S4 123.24(18) . .
C11A C10A S4 115.66(17) . .
C12A C11A C10A 119.3(2) . .
C12A C11A H11A 120.4 . .
C10A C11A H11A 120.4 . .
O2 C12A C13A 115.8(2) . .
O2 C12A C11A 124.1(2) . .
C13A C12A C11A 120.2(2) . .
C14A C13A C12A 119.7(2) . .
C14A C13A H13A 120.1 . .
C12A C13A H13A 120.1 . .
C13A C14A C15A 121.4(2) . .
C13A C14A H14A 119.3 . .
C15A C14A H14A 119.3 . .
C10A C15A C14A 118.5(2) . .
C10A C15A H15A 120.8 . .
C14A C15A H15A 120.8 . .
O1 C16A H16A 109.5 . .
O1 C16A H16B 109.5 . .
H16A C16A H16B 109.5 . .
O1 C16A H16C 109.5 . .
H16A C16A H16C 109.5 . .
H16B C16A H16C 109.5 . .
O2 C17A H17A 109.5 . .
O2 C17A H17B 109.5 . .
H17A C17A H17B 109.5 . .
O2 C17A H17C 109.5 . .
H17A C17A H17C 109.5 . .
H17B C17A H17C 109.5 . .
C6A O1 C16A 117.61(18) . .
C12A O2 C17A 117.5(2) . .
C2A S1 C1A 95.22(10) . .
C1A S2 C3A 95.04(10) . .
C2A S3 C4A 104.43(10) . .
C3A S4 C10A 103.75(10) . .
C6B C1B C2B 120.1(2) . .
C6B C1B C5B 120.2(2) . .
C2B C1B C5B 107.0(2) . .
C11B C2B C3B 119.6(2) . .
C11B C2B C1B 119.9(2) . .
C3B C2B C1B 108.6(2) . .
C16B C3B C2B 120.2(2) . .
C16B C3B C4B 118.5(2) . .
C2B C3B C4B 109.7(2) . .
C21B C4B C3B 120.1(2) . .
C21B C4B C5B 120.5(2) . .
C3B C4B C5B 107.4(2) . .
C24B C5B C4B 120.3(3) . .
C24B C5B C1B 120.0(2) . .
C4B C5B C1B 107.3(2) . .
C1B C6B C7B 120.1(3) . .
C1B C6B C10B 119.1(3) . .
C7B C6B C10B 108.9(3) . .
C15B C7B C6B 121.1(3) . .
C15B C7B C8B 119.2(3) . .
C6B C7B C8B 107.7(2) . .
C29B C8B C9B 121.7(3) . .
C29B C8B C7B 119.1(3) . .
C9B C8B C7B 106.9(3) . .
C19B C9B C10B 119.7(3) 2_666 .
C19B C9B C8B 119.4(3) 2_666 .
C10B C9B C8B 108.8(3) . .
C28B C10B C9B 121.1(3) . .
C28B C10B C6B 119.7(3) . .
C9B C10B C6B 107.7(3) . .
C2B C11B C12B 119.8(2) . .
C2B C11B C15B 119.3(2) . .
C12B C11B C15B 108.9(2) . .
C17B C12B C11B 120.6(2) . .
C17B C12B C13B 120.0(2) . .
C11B C12B C13B 107.1(2) . .
C26B C13B C14B 120.3(3) 2_666 .
C26B C13B C12B 119.5(3) 2_666 .
C14B C13B C12B 108.0(2) . .
C30B C14B C13B 121.0(3) . .
C30B C14B C15B 119.6(2) . .
C13B C14B C15B 106.9(2) . .
C7B C15B C11B 119.5(2) . .
C7B C15B C14B 119.5(2) . .
C11B C15B C14B 109.0(2) . .
C3B C16B C17B 119.8(2) . .
C3B C16B C20B 120.1(2) . .
C17B C16B C20B 108.0(2) . .
C12B C17B C16B 119.9(2) . .
C12B C17B C18B 119.8(3) . .
C16B C17B C18B 108.5(2) . .
C27B C18B C19B 120.2(3) 2_666 .
C27B C18B C17B 119.2(3) 2_666 .
C19B C18B C17B 108.7(3) . .
C9B C19B C18B 121.0(3) 2_666 .
C9B C19B C20B 119.9(3) 2_666 .
C18B C19B C20B 107.0(2) . .
C22B C20B C16B 119.6(3) . .
C22B C20B C19B 120.2(3) . .
C16B C20B C19B 107.9(3) . .
C4B C21B C22B 121.0(3) . .
C4B C21B C23B 119.4(2) . .
C22B C21B C23B 107.6(3) . .
C20B C22B C21B 120.8(3) . .
C20B C22B C29B 119.2(3) . 2_666
C21B C22B C29B 108.3(3) . 2_666
C25B C23B C30B 121.0(3) . 2_666
C25B C23B C21B 119.0(3) . .
C30B C23B C21B 107.9(3) 2_666 .
C5B C24B C28B 119.7(3) . .
C5B C24B C25B 119.5(3) . .
C28B C24B C25B 108.9(3) . .
C23B C25B C24B 121.3(3) . .
C23B C25B C26B 119.7(3) . .
C24B C25B C26B 107.0(3) . .
C13B C26B C27B 120.1(3) 2_666 .
C13B C26B C25B 119.2(3) 2_666 .
C27B C26B C25B 108.8(3) . .
C18B C27B C26B 121.4(3) 2_666 .
C18B C27B C28B 119.1(2) 2_666 .
C26B C27B C28B 106.9(3) . .
C10B C28B C24B 121.2(3) . .
C10B C28B C27B 118.9(2) . .
C24B C28B C27B 108.3(2) . .
C8B C29B C30B 122.5(3) . .
C8B C29B C22B 119.6(3) . 2_666
C30B C29B C22B 106.7(3) . 2_666
C14B C30B C29B 120.1(3) . .
C14B C30B C23B 118.7(3) . 2_666
C29B C30B C23B 109.5(3) . 2_666
S01 C01 S01 180.000(1) . 2_577

loop_
_geom_bond_atom_site_label_1
_geom_bond_atom_site_label_2
_geom_bond_distance
_geom_bond_site_symmetry_2
C1A C1A 1.355(4) 2_576
C1A S1 1.757(2) .
C1A S2 1.759(2) .
C2A C3A 1.349(3) .
C2A S3 1.752(2) .
C2A S1 1.755(2) .
C3A S4 1.749(2) .
C3A S2 1.760(2) .
C4A C5A 1.384(3) .
C4A C9A 1.392(3) .
C4A S3 1.778(2) .
C5A C6A 1.392(3) .
C5A H5A 0.9300 .
C6A O1 1.371(3) .
C6A C7A 1.390(3) .
C7A C8A 1.381(3) .
C7A H7A 0.9300 .
C8A C9A 1.389(3) .
C8A H8A 0.9300 .
C9A H9A 0.9300 .
C10A C15A 1.386(3) .
C10A C11A 1.396(3) .
C10A S4 1.774(2) .
C11A C12A 1.388(3) .
C11A H11A 0.9300 .
C12A O2 1.371(3) .
C12A C13A 1.388(3) .
C13A C14A 1.375(3) .
C13A H13A 0.9300 .
C14A C15A 1.389(3) .
C14A H14A 0.9300 .
C15A H15A 0.9300 .
C16A O1 1.423(3) .
C16A H16A 0.9600 .
C16A H16B 0.9600 .
C16A H16C 0.9600 .
C17A O2 1.429(3) .
C17A H17A 0.9600 .
C17A H17B 0.9600 .
C17A H17C 0.9600 .
C1B C6B 1.365(4) .
C1B C2B 1.458(3) .
C1B C5B 1.490(4) .
C2B C11B 1.394(4) .
C2B C3B 1.434(3) .
C3B C16B 1.401(3) .
C3B C4B 1.447(3) .
C4B C21B 1.372(4) .
C4B C5B 1.472(4) .
C5B C24B 1.361(4) .
C6B C7B 1.423(4) .
C6B C10B 1.466(4) .
C7B C15B 1.389(4) .
C7B C8B 1.483(4) .
C8B C29B 1.348(4) .
C8B C9B 1.456(4) .
C9B C19B 1.367(4) 2_666
C9B C10B 1.432(4) .
C10B C28B 1.387(4) .
C11B C12B 1.442(4) .
C11B C15B 1.444(4) .
C12B C17B 1.377(4) .
C12B C13B 1.492(4) .
C13B C26B 1.373(4) 2_666
C13B C14B 1.459(4) .
C14B C30B 1.383(4) .
C14B C15B 1.464(4) .
C16B C17B 1.437(4) .
C16B C20B 1.457(4) .
C17B C18B 1.469(4) .
C18B C27B 1.387(4) 2_666
C18B C19B 1.436(4) .
C19B C9B 1.367(4) 2_666
C19B C20B 1.492(4) .
C20B C22B 1.354(4) .
C21B C22B 1.422(4) .
C21B C23B 1.466(4) .
C22B C29B 1.501(4) 2_666
C23B C25B 1.393(4) .
C23B C30B 1.444(4) 2_666
C24B C28B 1.434(4) .
C24B C25B 1.443(4) .
C25B C26B 1.469(4) .
C26B C13B 1.373(4) 2_666
C26B C27B 1.440(4) .
C27B C18B 1.387(4) 2_666
C27B C28B 1.471(4) .
C29B C30B 1.416(4) .
C29B C22B 1.501(4) 2_666
C30B C23B 1.444(4) 2_666
S01 C01 1.5545(13) .
C01 S01 1.5545(13) 2_577
